data_4336425
loop_
_publ_author_name
'Michaela Grau'
'Jason England'
'Rafael Torres Martin de Rosales'
'Henry S. Rzepa'
'Andrew J. P. White'
'George J. P. Britovsek'

_publ_section_title
;
 Coordination Equilibria Between Seven- and Five-coordinate Iron(II)
 Complexes
;
_journal_name_full 'Inorganic Chemistry'
_journal_page_first 11867
_journal_page_last 11874
_journal_paper_doi 10.1021/ic401416h
_journal_volume 52
_journal_year 2013
_chemical_formula_moiety 'C21 H25 Br2 Fe N5'
_chemical_formula_sum 'C21 H25 Br2 Fe N5'
_chemical_formula_weight 563.13
_chemical_name_systematic
; 
 ? 
;
_space_group_IT_number 2
_symmetry_cell_setting triclinic
_symmetry_space_group_name_Hall '-P 1'
_symmetry_space_group_name_H-M 'P -1'
_atom_sites_solution_hydrogens geom
_atom_sites_solution_primary direct
_atom_sites_solution_secondary difmap
_audit_creation_method SHELXL-97
_cell_angle_alpha 85.049(3)
_cell_angle_beta 89.833(3)
_cell_angle_gamma 85.877(3)
_cell_formula_units_Z 4
_cell_length_a 8.7168(3)
_cell_length_b 15.3336(6)
_cell_length_c 16.8358(7)
_cell_measurement_reflns_used 4984
_cell_measurement_temperature 173
_cell_measurement_theta_max 31.0321
_cell_measurement_theta_min 3.3628
_cell_volume 2236.06(15)
_computing_cell_refinement 'CrysAlis RED, Oxford Diffraction Ltd'
_computing_data_collection 'CrysAlis CCD, Oxford Diffraction Ltd'
_computing_data_reduction 'CrysAlis RED, Oxford Diffraction Ltd'
_computing_molecular_graphics 'Bruker SHELXTL'
_computing_publication_material 'Bruker SHELXTL'
_computing_structure_refinement 'SHELXL-97 (Sheldrick, 1997)'
_computing_structure_solution 'SHELXS-97 (Sheldrick, 1990)'
_diffrn_ambient_temperature 173
_diffrn_detector_area_resol_mean 15.9825
_diffrn_measured_fraction_theta_full 0.989
_diffrn_measured_fraction_theta_max 0.865
_diffrn_measurement_device_type 'OD Xcalibur 3'
_diffrn_measurement_method 'omega scans'
_diffrn_radiation_monochromator graphite
_diffrn_radiation_source 'Enhance (Mo) x-ray Source'
_diffrn_radiation_type MoK\a
_diffrn_radiation_wavelength 0.71073
_diffrn_reflns_av_R_equivalents 0.0000
_diffrn_reflns_av_sigmaI/netI 0.0728
_diffrn_reflns_limit_h_max 12
_diffrn_reflns_limit_h_min -12
_diffrn_reflns_limit_k_max 22
_diffrn_reflns_limit_k_min -22
_diffrn_reflns_limit_l_max 24
_diffrn_reflns_limit_l_min -24
_diffrn_reflns_number 15596
_diffrn_reflns_theta_full 29.00
_diffrn_reflns_theta_max 31.10
_diffrn_reflns_theta_min 3.37
_exptl_absorpt_coefficient_mu 4.266
_exptl_absorpt_correction_T_max 0.858
_exptl_absorpt_correction_T_min 0.435
_exptl_absorpt_correction_type analytical
_exptl_absorpt_process_details
; 
CrysAlisPro, Agilent Technologies, 
Version 1.171.35.15 (release 03-08-2011 CrysAlis171 .NET) 
(compiled Aug  3 2011,13:03:54) 
Analytical numeric absorption correction using a multifaceted crystal 
model based on expressions derived by R.C. Clark & J.S. Reid. 
(Clark, R. C. & Reid, J. S. (1995). Acta Cryst. A51, 887-897) 
;
_exptl_crystal_colour Yellow
_exptl_crystal_density_diffrn 1.673
_exptl_crystal_description 'platy needles'
_exptl_crystal_F_000 1128
_exptl_crystal_size_max 0.42
_exptl_crystal_size_mid 0.14
_exptl_crystal_size_min 0.05
_refine_diff_density_max 0.942
_refine_diff_density_min -1.153
_refine_diff_density_rms 0.146
_refine_ls_extinction_method none
_refine_ls_goodness_of_fit_ref 0.910
_refine_ls_hydrogen_treatment constr
_refine_ls_matrix_type full
_refine_ls_number_parameters 524
_refine_ls_number_reflns 15596
_refine_ls_number_restraints 0
_refine_ls_restrained_S_all 0.910
_refine_ls_R_factor_all 0.0947
_refine_ls_R_factor_gt 0.0413
_refine_ls_shift/su_max 0.001
_refine_ls_shift/su_mean 0.000
_refine_ls_structure_factor_coef Fsqd
_refine_ls_weighting_details 'calc w=1/[\s^2^(Fo^2^)+(0.0427P)^2^+0.0000P] where P=(Fo^2^+2Fc^2^)/3'
_refine_ls_weighting_scheme calc
_refine_ls_wR_factor_gt 0.0767
_refine_ls_wR_factor_ref 0.0847
_reflns_number_gt 9240
_reflns_number_total 15596
_reflns_threshold_expression >2sigma(I)
_cod_data_source_file ic401416h_si_001_1.cif
_cod_data_source_block '[Fe(1)Br2]'
_cod_database_code 4336425

loop_
_symmetry_equiv_pos_as_xyz
'x, y, z'
'-x, -y, -z'

loop_
_atom_site_label
_atom_site_type_symbol
_atom_site_fract_x
_atom_site_fract_y
_atom_site_fract_z
_atom_site_U_iso_or_equiv
_atom_site_adp_type
_atom_site_occupancy
_atom_site_symmetry_multiplicity
_atom_site_calc_flag
_atom_site_refinement_flags
Fe1A Fe 0.95175(5) 0.75017(3) 0.11702(3) 0.01653(10) Uani 1 1 d .
Br1A Br 0.76241(4) 0.87574(2) 0.04001(2) 0.02810(8) Uani 1 1 d .
Br2A Br 1.12481(4) 0.61409(2) 0.18514(2) 0.02827(8) Uani 1 1 d .
N1A N 1.0081(3) 0.84250(16) 0.20862(15) 0.0203(6) Uani 1 1 d .
C2A C 1.0850(4) 0.9130(2) 0.1874(2) 0.0242(7) Uani 1 1 d .
C3A C 1.1209(4) 0.9712(2) 0.2414(2) 0.0355(9) Uani 1 1 d .
H3AA H 1.1789 1.0197 0.2250 0.043 Uiso 1 1 calc R
C4A C 1.0720(4) 0.9584(2) 0.3193(2) 0.0370(9) Uani 1 1 d .
H4AA H 1.0944 0.9982 0.3572 0.044 Uiso 1 1 calc R
C5A C 0.9899(4) 0.8866(2) 0.3409(2) 0.0309(8) Uani 1 1 d .
H5AA H 0.9532 0.8767 0.3938 0.037 Uiso 1 1 calc R
C6A C 0.9616(4) 0.8292(2) 0.28469(19) 0.0237(7) Uani 1 1 d .
C7A C 1.1249(4) 0.9253(2) 0.1003(2) 0.0288(8) Uani 1 1 d .
H7AA H 1.0390 0.9590 0.0705 0.035 Uiso 1 1 calc R
H7AB H 1.2176 0.9588 0.0933 0.035 Uiso 1 1 calc R
N8A N 1.1537(3) 0.83931(16) 0.06929(15) 0.0208(6) Uani 1 1 d .
C9A C 1.1464(4) 0.8460(2) -0.01840(18) 0.0268(8) Uani 1 1 d .
H9AA H 1.2379 0.8737 -0.0409 0.032 Uiso 1 1 calc R
H9AB H 1.0535 0.8828 -0.0372 0.032 Uiso 1 1 calc R
C10A C 1.1412(3) 0.7561(2) -0.04529(18) 0.0218(7) Uani 1 1 d .
N11A N 1.0566(3) 0.70126(16) -0.00027(15) 0.0221(6) Uani 1 1 d .
C12A C 1.0539(4) 0.6189(2) -0.0207(2) 0.0283(8) Uani 1 1 d .
H12A H 0.9966 0.5791 0.0116 0.034 Uiso 1 1 calc R
C13A C 1.1298(4) 0.5884(2) -0.0863(2) 0.0296(8) Uani 1 1 d .
H13A H 1.1244 0.5294 -0.0987 0.036 Uiso 1 1 calc R
C14A C 1.2133(4) 0.6458(2) -0.13302(19) 0.0299(8) Uani 1 1 d .
H14A H 1.2652 0.6274 -0.1791 0.036 Uiso 1 1 calc R
C15A C 1.2204(4) 0.7296(2) -0.11224(19) 0.0279(8) Uani 1 1 d .
H15A H 1.2791 0.7697 -0.1433 0.034 Uiso 1 1 calc R
C16A C 0.8818(4) 0.7462(2) 0.30245(18) 0.0262(7) Uani 1 1 d .
H16A H 0.9589 0.6963 0.3144 0.031 Uiso 1 1 calc R
H16B H 0.8150 0.7515 0.3497 0.031 Uiso 1 1 calc R
N17A N 0.7890(3) 0.73044(16) 0.23380(15) 0.0210(6) Uani 1 1 d .
C18A C 0.7455(4) 0.6392(2) 0.23625(19) 0.0253(7) Uani 1 1 d .
H18A H 0.6671 0.6286 0.2780 0.030 Uiso 1 1 calc R
H18B H 0.8366 0.5980 0.2487 0.030 Uiso 1 1 calc R
C19A C 0.6824(3) 0.62553(19) 0.15677(19) 0.0223(7) Uani 1 1 d .
N20A N 0.7567(3) 0.66244(16) 0.09351(15) 0.0216(6) Uani 1 1 d .
C21A C 0.6973(4) 0.6574(2) 0.0213(2) 0.0271(8) Uani 1 1 d .
H21A H 0.7488 0.6838 -0.0234 0.033 Uiso 1 1 calc R
C22A C 0.5659(4) 0.6162(2) 0.0076(2) 0.0320(8) Uani 1 1 d .
H22A H 0.5276 0.6145 -0.0449 0.038 Uiso 1 1 calc R
C23A C 0.4916(4) 0.5777(2) 0.0722(2) 0.0358(9) Uani 1 1 d .
H23A H 0.4008 0.5486 0.0647 0.043 Uiso 1 1 calc R
C24A C 0.5492(4) 0.5815(2) 0.1473(2) 0.0317(9) Uani 1 1 d .
H24A H 0.4996 0.5546 0.1924 0.038 Uiso 1 1 calc R
C25A C 1.3063(4) 0.8008(2) 0.0973(2) 0.0316(8) Uani 1 1 d .
H25A H 1.3858 0.8387 0.0767 0.047 Uiso 1 1 calc R
H25B H 1.3253 0.7425 0.0780 0.047 Uiso 1 1 calc R
H25C H 1.3089 0.7956 0.1557 0.047 Uiso 1 1 calc R
C26A C 0.6514(4) 0.7910(2) 0.2288(2) 0.0298(8) Uani 1 1 d .
H26A H 0.5893 0.7808 0.2769 0.045 Uiso 1 1 calc R
H26B H 0.5910 0.7813 0.1818 0.045 Uiso 1 1 calc R
H26C H 0.6817 0.8516 0.2245 0.045 Uiso 1 1 calc R
Fe1B Fe 0.39142(5) 0.24979(3) 0.38406(3) 0.01684(10) Uani 1 1 d .
Br1B Br 0.23118(4) 0.12529(2) 0.46026(2) 0.02915(9) Uani 1 1 d .
Br2B Br 0.54294(4) 0.38100(2) 0.315418(19) 0.02506(8) Uani 1 1 d .
N1B N 0.4691(3) 0.15973(16) 0.29065(15) 0.0217(6) Uani 1 1 d .
C2B C 0.5628(4) 0.0880(2) 0.3104(2) 0.0248(7) Uani 1 1 d .
C3B C 0.6139(4) 0.0321(2) 0.2536(2) 0.0352(9) Uani 1 1 d .
H3BA H 0.6852 -0.0165 0.2678 0.042 Uiso 1 1 calc R
C4B C 0.5596(4) 0.0480(2) 0.1765(2) 0.0384(10) Uani 1 1 d .
H4BA H 0.5906 0.0092 0.1375 0.046 Uiso 1 1 calc R
C5B C 0.4609(4) 0.1201(2) 0.1564(2) 0.0314(8) Uani 1 1 d .
H5BA H 0.4216 0.1315 0.1036 0.038 Uiso 1 1 calc R
C6B C 0.4193(4) 0.1764(2) 0.21464(19) 0.0243(7) Uani 1 1 d .
C7B C 0.6052(4) 0.0731(2) 0.3960(2) 0.0276(8) Uani 1 1 d .
H7BA H 0.5262 0.0401 0.4254 0.033 Uiso 1 1 calc R
H7BB H 0.7049 0.0380 0.4021 0.033 Uiso 1 1 calc R
N8B N 0.6166(3) 0.15830(16) 0.42864(15) 0.0213(6) Uani 1 1 d .
C9B C 0.6104(4) 0.1493(2) 0.51673(19) 0.0264(7) Uani 1 1 d .
H9BA H 0.7086 0.1209 0.5388 0.032 Uiso 1 1 calc R
H9BB H 0.5262 0.1124 0.5349 0.032 Uiso 1 1 calc R
C10B C 0.5829(3) 0.2390(2) 0.54497(18) 0.0214(7) Uani 1 1 d .
N11B N 0.4856(3) 0.29480(16) 0.50114(15) 0.0201(6) Uani 1 1 d .
C12B C 0.4627(4) 0.3771(2) 0.52268(19) 0.0252(7) Uani 1 1 d .
H12B H 0.3954 0.4175 0.4912 0.030 Uiso 1 1 calc R
C13B C 0.5324(4) 0.4058(2) 0.5885(2) 0.0300(8) Uani 1 1 d .
H13B H 0.5122 0.4644 0.6021 0.036 Uiso 1 1 calc R
C14B C 0.6313(4) 0.3480(3) 0.6339(2) 0.0342(9) Uani 1 1 d .
H14B H 0.6804 0.3657 0.6795 0.041 Uiso 1 1 calc R
C15B C 0.6577(4) 0.2634(2) 0.61163(19) 0.0293(8) Uani 1 1 d .
H15B H 0.7264 0.2223 0.6416 0.035 Uiso 1 1 calc R
C16B C 0.3194(4) 0.2600(2) 0.19869(18) 0.0275(8) Uani 1 1 d .
H16C H 0.3843 0.3098 0.1865 0.033 Uiso 1 1 calc R
H16D H 0.2522 0.2557 0.1521 0.033 Uiso 1 1 calc R
N17B N 0.2248(3) 0.27510(16) 0.26909(15) 0.0218(6) Uani 1 1 d .
C18B C 0.1600(4) 0.3663(2) 0.2676(2) 0.0281(8) Uani 1 1 d .
H18C H 0.0788 0.3777 0.2263 0.034 Uiso 1 1 calc R
H18D H 0.2413 0.4072 0.2550 0.034 Uiso 1 1 calc R
C19B C 0.0935(3) 0.3797(2) 0.34847(19) 0.0223(7) Uani 1 1 d .
N20B N 0.1756(3) 0.34055(17) 0.40965(15) 0.0237(6) Uani 1 1 d .
C21B C 0.1154(4) 0.3446(2) 0.4825(2) 0.0287(8) Uani 1 1 d .
H21B H 0.1725 0.3167 0.5267 0.034 Uiso 1 1 calc R
C22B C -0.0264(4) 0.3877(2) 0.4966(2) 0.0340(9) Uani 1 1 d .
H22B H -0.0646 0.3896 0.5494 0.041 Uiso 1 1 calc R
C23B C -0.1096(4) 0.4271(2) 0.4335(3) 0.0387(10) Uani 1 1 d .
H23B H -0.2074 0.4566 0.4415 0.046 Uiso 1 1 calc R
C24B C -0.0496(4) 0.4236(2) 0.3578(2) 0.0330(8) Uani 1 1 d .
H24B H -0.1053 0.4507 0.3128 0.040 Uiso 1 1 calc R
C25B C 0.7625(3) 0.1953(2) 0.4021(2) 0.0289(8) Uani 1 1 d .
H25D H 0.8495 0.1554 0.4220 0.043 Uiso 1 1 calc R
H25G H 0.7694 0.2526 0.4230 0.043 Uiso 1 1 calc R
H25E H 0.7651 0.2022 0.3437 0.043 Uiso 1 1 calc R
C26B C 0.0998(4) 0.2152(2) 0.2735(2) 0.0297(8) Uani 1 1 d .
H26G H 0.0345 0.2273 0.2259 0.044 Uiso 1 1 calc R
H26D H 0.0379 0.2241 0.3212 0.044 Uiso 1 1 calc R
H26E H 0.1437 0.1544 0.2762 0.044 Uiso 1 1 calc R

loop_
_atom_site_aniso_label
_atom_site_aniso_U_11
_atom_site_aniso_U_22
_atom_site_aniso_U_33
_atom_site_aniso_U_23
_atom_site_aniso_U_13
_atom_site_aniso_U_12
Fe1A 0.0190(2) 0.0160(2) 0.0143(2) 0.00067(17) 0.00185(17) -0.00197(18)
Br1A 0.02998(18) 0.02505(17) 0.02731(19) 0.00567(14) -0.00260(14) 0.00209(15)
Br2A 0.02565(18) 0.02790(18) 0.02904(19) 0.00415(15) 0.00092(14) 0.00536(14)
N1A 0.0221(14) 0.0199(13) 0.0192(14) -0.0047(11) -0.0002(11) -0.0007(11)
C2A 0.0260(17) 0.0205(16) 0.0268(19) -0.0044(14) 0.0012(14) -0.0020(14)
C3A 0.038(2) 0.0239(18) 0.047(2) -0.0131(17) 0.0009(18) -0.0052(17)
C4A 0.043(2) 0.033(2) 0.037(2) -0.0196(18) -0.0080(18) 0.0056(18)
C5A 0.0324(19) 0.036(2) 0.0238(19) -0.0098(16) -0.0029(15) 0.0073(17)
C6A 0.0238(17) 0.0276(17) 0.0191(17) -0.0031(14) -0.0020(14) 0.0037(14)
C7A 0.0329(19) 0.0186(16) 0.036(2) -0.0053(15) 0.0063(16) -0.0086(15)
N8A 0.0218(14) 0.0199(13) 0.0211(14) -0.0027(11) 0.0038(11) -0.0039(11)
C9A 0.0357(19) 0.0242(17) 0.0204(17) 0.0037(14) 0.0098(15) -0.0077(15)
C10A 0.0217(16) 0.0265(17) 0.0169(16) 0.0015(13) 0.0022(13) -0.0028(14)
N11A 0.0246(14) 0.0208(13) 0.0206(14) -0.0001(11) 0.0073(11) -0.0024(12)
C12A 0.0337(19) 0.0259(18) 0.0260(19) -0.0020(15) 0.0088(15) -0.0069(16)
C13A 0.035(2) 0.0268(18) 0.028(2) -0.0081(15) 0.0035(16) 0.0007(16)
C14A 0.0242(17) 0.046(2) 0.0205(18) -0.0089(16) 0.0048(14) 0.0002(16)
C15A 0.0237(17) 0.041(2) 0.0184(17) 0.0012(15) 0.0068(14) -0.0057(16)
C16A 0.0313(18) 0.0323(18) 0.0136(16) 0.0027(14) 0.0042(14) 0.0023(15)
N17A 0.0223(14) 0.0209(13) 0.0194(14) 0.0008(11) 0.0020(11) -0.0011(11)
C18A 0.0272(18) 0.0205(16) 0.0270(18) 0.0066(14) 0.0083(15) -0.0034(14)
C19A 0.0185(15) 0.0168(15) 0.0305(19) 0.0025(13) 0.0102(14) -0.0004(13)
N20A 0.0210(14) 0.0215(14) 0.0219(15) 0.0017(11) 0.0021(11) -0.0033(12)
C21A 0.0273(18) 0.0258(17) 0.0275(19) 0.0000(15) -0.0024(15) 0.0002(15)
C22A 0.0309(19) 0.0322(19) 0.034(2) -0.0113(17) -0.0061(16) 0.0014(16)
C23A 0.0248(18) 0.0272(19) 0.059(3) -0.0217(19) 0.0023(18) -0.0032(16)
C24A 0.0295(19) 0.0190(16) 0.048(2) -0.0093(16) 0.0182(17) -0.0038(15)
C25A 0.0242(17) 0.0319(19) 0.039(2) -0.0057(17) 0.0012(16) -0.0002(16)
C26A 0.0265(18) 0.0296(18) 0.033(2) -0.0068(16) 0.0062(16) 0.0041(16)
Fe1B 0.0187(2) 0.0168(2) 0.0145(2) 0.00069(17) 0.00073(17) 0.00008(18)
Br1B 0.03015(18) 0.02823(18) 0.02809(19) 0.00679(15) 0.00194(15) -0.00646(15)
Br2B 0.02842(18) 0.02476(17) 0.02248(18) -0.00146(14) 0.00622(14) -0.00613(14)
N1B 0.0245(14) 0.0216(13) 0.0189(14) -0.0015(11) 0.0018(11) -0.0026(12)
C2B 0.0257(18) 0.0188(16) 0.031(2) -0.0054(14) 0.0013(15) -0.0034(14)
C3B 0.039(2) 0.0235(18) 0.044(2) -0.0128(17) 0.0014(18) 0.0056(16)
C4B 0.047(2) 0.035(2) 0.037(2) -0.0201(18) 0.0094(19) -0.0106(19)
C5B 0.038(2) 0.040(2) 0.0194(18) -0.0082(16) 0.0054(15) -0.0161(18)
C6B 0.0254(17) 0.0266(17) 0.0222(18) -0.0021(14) 0.0030(14) -0.0105(15)
C7B 0.0303(18) 0.0169(15) 0.034(2) -0.0024(14) -0.0046(15) 0.0070(14)
N8B 0.0200(13) 0.0208(13) 0.0228(15) -0.0035(11) -0.0030(11) 0.0029(11)
C9B 0.0294(18) 0.0262(17) 0.0220(18) 0.0018(14) -0.0058(14) 0.0045(15)
C10B 0.0205(16) 0.0266(17) 0.0168(16) 0.0018(13) 0.0004(13) -0.0053(14)
N11B 0.0236(14) 0.0179(13) 0.0186(14) 0.0002(11) 0.0015(11) -0.0014(11)
C12B 0.0265(18) 0.0258(17) 0.0229(18) -0.0002(14) 0.0092(14) -0.0020(15)
C13B 0.034(2) 0.0320(19) 0.027(2) -0.0108(16) 0.0123(16) -0.0082(17)
C14B 0.0306(19) 0.053(2) 0.0225(19) -0.0149(18) 0.0052(16) -0.0135(18)
C15B 0.0239(17) 0.040(2) 0.0230(18) -0.0021(16) 0.0009(14) 0.0014(16)
C16B 0.0344(19) 0.0345(19) 0.0131(16) 0.0030(14) -0.0026(14) -0.0051(16)
N17B 0.0242(14) 0.0223(14) 0.0182(14) 0.0038(11) -0.0012(11) -0.0031(12)
C18B 0.0289(18) 0.0250(17) 0.0276(19) 0.0090(15) -0.0098(15) 0.0034(15)
C19B 0.0205(16) 0.0207(16) 0.0257(18) -0.0006(14) -0.0088(14) -0.0029(14)
N20B 0.0231(14) 0.0243(14) 0.0226(15) 0.0028(12) 0.0003(12) -0.0002(12)
C21B 0.0253(18) 0.0334(19) 0.0269(19) -0.0006(16) 0.0054(15) -0.0028(16)
C22B 0.0282(19) 0.034(2) 0.042(2) -0.0151(18) 0.0095(17) -0.0061(17)
C23B 0.0234(18) 0.032(2) 0.063(3) -0.020(2) 0.0038(19) 0.0019(16)
C24B 0.0274(19) 0.0228(17) 0.049(2) -0.0080(17) -0.0127(17) 0.0039(15)
C25B 0.0209(16) 0.0329(19) 0.033(2) -0.0068(16) 0.0014(15) -0.0005(15)
C26B 0.0278(18) 0.0317(19) 0.030(2) 0.0009(16) -0.0062(15) -0.0086(16)

loop_
_atom_type_symbol
_atom_type_description
_atom_type_scat_dispersion_real
_atom_type_scat_dispersion_imag
_atom_type_scat_source
C C 0.0033 0.0016 'International Tables Vol C Tables 4.2.6.8 and 6.1.1.4'
H H 0.0000 0.0000 'International Tables Vol C Tables 4.2.6.8 and 6.1.1.4'
N N 0.0061 0.0033 'International Tables Vol C Tables 4.2.6.8 and 6.1.1.4'
Fe Fe 0.3463 0.8444 'International Tables Vol C Tables 4.2.6.8 and 6.1.1.4'
Br Br -0.2901 2.4595 'International Tables Vol C Tables 4.2.6.8 and 6.1.1.4'

loop_
_geom_angle_atom_site_label_1
_geom_angle_atom_site_label_2
_geom_angle_atom_site_label_3
_geom_angle
N1A Fe1A N20A 137.14(9)
N1A Fe1A N11A 138.22(9)
N20A Fe1A N11A 84.62(9)
N1A Fe1A N8A 69.73(8)
N20A Fe1A N8A 150.53(9)
N11A Fe1A N8A 69.38(8)
N1A Fe1A N17A 69.24(8)
N20A Fe1A N17A 69.15(9)
N11A Fe1A N17A 150.92(8)
N8A Fe1A N17A 138.97(8)
N1A Fe1A Br2A 94.71(7)
N20A Fe1A Br2A 91.61(7)
N11A Fe1A Br2A 83.19(7)
N8A Fe1A Br2A 98.57(7)
N17A Fe1A Br2A 85.17(6)
N1A Fe1A Br1A 90.90(7)
N20A Fe1A Br1A 83.06(7)
N11A Fe1A Br1A 93.79(7)
N8A Fe1A Br1A 85.02(7)
N17A Fe1A Br1A 95.21(6)
Br2A Fe1A Br1A 174.12(2)
C2A N1A C6A 118.6(3)
C2A N1A Fe1A 120.2(2)
C6A N1A Fe1A 121.1(2)
N1A C2A C3A 122.1(3)
N1A C2A C7A 115.0(3)
C3A C2A C7A 122.9(3)
C2A C3A C4A 119.5(3)
C5A C4A C3A 118.5(3)
C4A C5A C6A 119.3(3)
N1A C6A C5A 122.0(3)
N1A C6A C16A 114.0(3)
C5A C6A C16A 124.0(3)
N8A C7A C2A 109.4(3)
C7A N8A C9A 111.5(3)
C7A N8A C25A 108.9(3)
C9A N8A C25A 110.3(2)
C7A N8A Fe1A 107.50(17)
C9A N8A Fe1A 107.02(17)
C25A N8A Fe1A 111.62(19)
N8A C9A C10A 108.8(2)
N11A C10A C15A 121.7(3)
N11A C10A C9A 115.7(3)
C15A C10A C9A 122.6(3)
C12A N11A C10A 117.5(3)
C12A N11A Fe1A 124.3(2)
C10A N11A Fe1A 117.7(2)
N11A C12A C13A 123.8(3)
C14A C13A C12A 118.2(3)
C15A C14A C13A 119.0(3)
C14A C15A C10A 119.8(3)
N17A C16A C6A 109.6(2)
C16A N17A C26A 109.8(2)
C16A N17A C18A 112.6(2)
C26A N17A C18A 110.1(2)
C16A N17A Fe1A 106.70(17)
C26A N17A Fe1A 112.17(18)
C18A N17A Fe1A 105.42(17)
N17A C18A C19A 107.8(2)
N20A C19A C24A 121.4(3)
N20A C19A C18A 115.8(3)
C24A C19A C18A 122.7(3)
C21A N20A C19A 117.8(3)
C21A N20A Fe1A 123.1(2)
C19A N20A Fe1A 118.2(2)
N20A C21A C22A 123.9(3)
C23A C22A C21A 118.2(3)
C24A C23A C22A 119.6(3)
C23A C24A C19A 119.1(3)
N1B Fe1B N11B 137.96(9)
N1B Fe1B N20B 137.44(10)
N11B Fe1B N20B 84.60(9)
N1B Fe1B N17B 69.87(9)
N11B Fe1B N17B 150.36(9)
N20B Fe1B N17B 68.70(9)
N1B Fe1B N8B 69.34(9)
N11B Fe1B N8B 69.48(9)
N20B Fe1B N8B 151.12(9)
N17B Fe1B N8B 139.21(9)
N1B Fe1B Br2B 92.32(6)
N11B Fe1B Br2B 83.88(6)
N20B Fe1B Br2B 93.51(6)
N17B Fe1B Br2B 85.10(6)
N8B Fe1B Br2B 96.07(6)
N1B Fe1B Br1B 91.58(6)
N11B Fe1B Br1B 93.43(6)
N20B Fe1B Br1B 83.38(6)
N17B Fe1B Br1B 95.96(6)
N8B Fe1B Br1B 85.61(6)
Br2B Fe1B Br1B 176.08(2)
C2B N1B C6B 119.3(3)
C2B N1B Fe1B 120.3(2)
C6B N1B Fe1B 120.4(2)
N1B C2B C3B 121.3(3)
N1B C2B C7B 115.3(3)
C3B C2B C7B 123.4(3)
C4B C3B C2B 119.1(3)
C5B C4B C3B 119.8(3)
C4B C5B C6B 118.7(3)
N1B C6B C5B 121.6(3)
N1B C6B C16B 114.8(3)
C5B C6B C16B 123.6(3)
N8B C7B C2B 109.2(3)
C7B N8B C9B 111.1(2)
C7B N8B C25B 109.4(2)
C9B N8B C25B 109.8(2)
C7B N8B Fe1B 106.85(18)
C9B N8B Fe1B 106.40(18)
C25B N8B Fe1B 113.22(19)
N8B C9B C10B 108.2(3)
N11B C10B C15B 122.2(3)
N11B C10B C9B 116.0(3)
C15B C10B C9B 121.8(3)
C10B N11B C12B 117.8(3)
C10B N11B Fe1B 118.1(2)
C12B N11B Fe1B 123.6(2)
N11B C12B C13B 123.2(3)
C14B C13B C12B 118.8(3)
C13B C14B C15B 118.6(3)
C14B C15B C10B 119.4(3)
N17B C16B C6B 109.3(2)
C16B N17B C18B 112.0(2)
C16B N17B C26B 109.3(2)
C18B N17B C26B 109.8(2)
C16B N17B Fe1B 107.34(18)
C18B N17B Fe1B 106.73(19)
C26B N17B Fe1B 111.67(18)
N17B C18B C19B 107.8(2)
N20B C19B C24B 122.7(3)
N20B C19B C18B 115.2(3)
C24B C19B C18B 121.9(3)
C19B N20B C21B 117.5(3)
C19B N20B Fe1B 118.8(2)
C21B N20B Fe1B 122.8(2)
N20B C21B C22B 123.2(3)
C23B C22B C21B 118.8(3)
C22B C23B C24B 118.9(3)
C23B C24B C19B 119.0(3)

loop_
_geom_bond_atom_site_label_1
_geom_bond_atom_site_label_2
_geom_bond_distance
Fe1A N1A 2.259(2)
Fe1A N20A 2.298(2)
Fe1A N11A 2.333(2)
Fe1A N8A 2.400(2)
Fe1A N17A 2.432(2)
Fe1A Br2A 2.6625(6)
Fe1A Br1A 2.6902(6)
N1A C2A 1.335(4)
N1A C6A 1.345(4)
C2A C3A 1.378(4)
C2A C7A 1.505(4)
C3A C4A 1.380(5)
C4A C5A 1.377(5)
C5A C6A 1.381(4)
C6A C16A 1.502(4)
C7A N8A 1.465(4)
N8A C9A 1.472(4)
N8A C25A 1.478(4)
C9A C10A 1.491(4)
C10A N11A 1.342(4)
C10A C15A 1.395(4)
N11A C12A 1.339(4)
C12A C13A 1.384(4)
C13A C14A 1.376(4)
C14A C15A 1.366(5)
C16A N17A 1.460(4)
N17A C26A 1.461(4)
N17A C18A 1.472(4)
C18A C19A 1.485(4)
C19A N20A 1.348(4)
C19A C24A 1.401(4)
N20A C21A 1.334(4)
C21A C22A 1.376(4)
C22A C23A 1.375(5)
C23A C24A 1.370(5)
Fe1B N1B 2.252(2)
Fe1B N11B 2.316(3)
Fe1B N20B 2.321(3)
Fe1B N17B 2.411(3)
Fe1B N8B 2.412(3)
Fe1B Br2B 2.6646(5)
Fe1B Br1B 2.6816(5)
N1B C2B 1.341(4)
N1B C6B 1.350(4)
C2B C3B 1.389(4)
C2B C7B 1.483(4)
C3B C4B 1.378(5)
C4B C5B 1.371(5)
C5B C6B 1.392(4)
C6B C16B 1.501(4)
C7B N8B 1.471(4)
N8B C9B 1.479(4)
N8B C25B 1.481(4)
C9B C10B 1.498(4)
C10B N11B 1.336(4)
C10B C15B 1.391(4)
N11B C12B 1.343(4)
C12B C13B 1.385(4)
C13B C14B 1.374(5)
C14B C15B 1.384(5)
C16B N17B 1.467(4)
N17B C18B 1.469(4)
N17B C26B 1.473(4)
C18B C19B 1.503(4)
C19B N20B 1.330(4)
C19B C24B 1.390(4)
N20B C21B 1.337(4)
C21B C22B 1.389(4)
C22B C23B 1.360(5)
C23B C24B 1.381(5)
